data_1555050
loop_
_publ_author_name
'Li, Qingrui'
'Yin, Yunnian'
'Li, Yabo'
'Zhang, Jianye'
'Huang, Mengmeng'
'Kim, Jung Keun'
'Wu, Yangjie'

_publ_section_title
;
 A simple approach to indeno-coumarins via visible-light-induced
 cyclization of aryl alkynoates with diethyl bromomalonate
;
_journal_issue 18
_journal_name_full 'Organic Chemistry Frontiers'
_journal_page_first 3238
_journal_paper_doi 10.1039/C9QO00795D
_journal_volume 6
_journal_year 2019
_chemical_formula_moiety 'C22 H17 Cl O6'
_chemical_formula_sum 'C22 H17 Cl O6'
_chemical_formula_weight 412.80
_space_group_crystal_system monoclinic
_space_group_IT_number 14
_space_group_name_Hall '-P 2yn'
_space_group_name_H-M_alt 'P 1 21/n 1'
_atom_sites_solution_hydrogens geom
_atom_sites_solution_primary direct
_audit_creation_date 2018-06-30
_audit_creation_method
;
Olex2 1.2
(compiled 2018.05.29 svn.r3508 for OlexSys, GUI svn.r5506)
;
_audit_update_record
;
2018-07-29 deposited with the CCDC.	2019-07-29 downloaded from the CCDC.
;
_cell_angle_alpha 90
_cell_angle_beta 94.817(2)
_cell_angle_gamma 90
_cell_formula_units_Z 8
_cell_length_a 14.6483(3)
_cell_length_b 17.4042(4)
_cell_length_c 15.2455(4)
_cell_measurement_reflns_used 5696
_cell_measurement_temperature 293(2)
_cell_measurement_theta_max 70.8740
_cell_measurement_theta_min 3.8980
_cell_volume 3872.99(16)
_computing_cell_refinement
;
CrysAlisPro, Agilent Technologies,
Version 1.171.37.35 (release 13-08-2014 CrysAlis171 .NET)
(compiled Aug 13 2014,18:06:01)
;
_computing_data_collection
;
CrysAlisPro, Agilent Technologies,
Version 1.171.37.35 (release 13-08-2014 CrysAlis171 .NET)
(compiled Aug 13 2014,18:06:01)
;
_computing_data_reduction
;
CrysAlisPro, Agilent Technologies,
Version 1.171.37.35 (release 13-08-2014 CrysAlis171 .NET)
(compiled Aug 13 2014,18:06:01)
;
_computing_molecular_graphics 'Olex2 (Dolomanov et al., 2009)'
_computing_publication_material 'Olex2 (Dolomanov et al., 2009)'
_computing_structure_refinement 'ShelXL (Sheldrick, 2015)'
_computing_structure_solution 'ShelXS (Sheldrick, 2008)'
_diffrn_ambient_temperature 293(2)
_diffrn_detector 'CCD plate'
_diffrn_detector_area_resol_mean 16.2312
_diffrn_detector_type Eos
_diffrn_measured_fraction_theta_full 0.997
_diffrn_measured_fraction_theta_max 0.997
_diffrn_measurement_details
;
#__ type_ start__ end____ width___ exp.time_
  1 omega -104.00  -43.00   1.0000    2.0000
omega____ theta____ kappa____ phi______ frames
    -      -33.5000  -37.0000  120.0000 61

#__ type_ start__ end____ width___ exp.time_
  2 omega  -72.00  -46.00   1.0000    2.0000
omega____ theta____ kappa____ phi______ frames
    -      -33.5000  178.0000 -120.0000 26

#__ type_ start__ end____ width___ exp.time_
  3 omega   26.00   64.00   1.0000    2.0000
omega____ theta____ kappa____ phi______ frames
    -       36.4734  -77.0000 -120.0000 38

#__ type_ start__ end____ width___ exp.time_
  4 omega  -23.00    2.00   1.0000    2.0000
omega____ theta____ kappa____ phi______ frames
    -       36.4734  -37.0000   30.0000 25

#__ type_ start__ end____ width___ exp.time_
  5 omega  -31.00   22.00   1.0000    2.0000
omega____ theta____ kappa____ phi______ frames
    -       36.4734  -77.0000 -120.0000 53

#__ type_ start__ end____ width___ exp.time_
  6 omega  -32.00   33.00   1.0000    2.0000
omega____ theta____ kappa____ phi______ frames
    -       36.4734  -57.0000    0.0000 65

#__ type_ start__ end____ width___ exp.time_
  7 omega    6.00   52.00   1.0000    2.0000
omega____ theta____ kappa____ phi______ frames
    -       36.4734  -99.0000  -60.0000 46

#__ type_ start__ end____ width___ exp.time_
  8 omega   18.00   44.00   1.0000    2.0000
omega____ theta____ kappa____ phi______ frames
    -       36.4734   57.0000  150.0000 26

#__ type_ start__ end____ width___ exp.time_
  9 omega   21.00   55.00   1.0000    2.0000
omega____ theta____ kappa____ phi______ frames
    -       36.4734  -37.0000   30.0000 34

#__ type_ start__ end____ width___ exp.time_
 10 omega   -1.00   75.00   1.0000    2.0000
omega____ theta____ kappa____ phi______ frames
    -       36.4734  -99.0000 -180.0000 76

#__ type_ start__ end____ width___ exp.time_
 11 omega   79.00  105.00   1.0000    2.0000
omega____ theta____ kappa____ phi______ frames
    -       36.4734   57.0000  150.0000 26

#__ type_ start__ end____ width___ exp.time_
 12 omega   96.00  126.00   1.0000   15.0000
omega____ theta____ kappa____ phi______ frames
    -      108.0000   45.0000  -60.0000 30

#__ type_ start__ end____ width___ exp.time_
 13 omega   69.00  115.00   1.0000   15.0000
omega____ theta____ kappa____ phi______ frames
    -      108.0000 -111.0000  120.0000 46

#__ type_ start__ end____ width___ exp.time_
 14 omega   60.00  124.00   1.0000   15.0000
omega____ theta____ kappa____ phi______ frames
    -      108.0000  178.0000 -120.0000 64

#__ type_ start__ end____ width___ exp.time_
 15 omega   90.00  170.00   1.0000   15.0000
omega____ theta____ kappa____ phi______ frames
    -      108.0000   45.0000 -120.0000 80

#__ type_ start__ end____ width___ exp.time_
 16 omega   40.00   65.00   1.0000   15.0000
omega____ theta____ kappa____ phi______ frames
    -      108.0000 -111.0000  120.0000 25

#__ type_ start__ end____ width___ exp.time_
 17 omega   54.00   98.00   1.0000   15.0000
omega____ theta____ kappa____ phi______ frames
    -      108.0000  -45.0000  -90.0000 44

#__ type_ start__ end____ width___ exp.time_
 18 omega   48.00   88.00   1.0000   15.0000
omega____ theta____ kappa____ phi______ frames
    -      108.0000  -45.0000  120.0000 40

#__ type_ start__ end____ width___ exp.time_
 19 omega   38.00   66.00   1.0000   15.0000
omega____ theta____ kappa____ phi______ frames
    -      108.0000  -30.0000  150.0000 28

#__ type_ start__ end____ width___ exp.time_
 20 omega   46.00   91.00   1.0000   15.0000
omega____ theta____ kappa____ phi______ frames
    -      108.0000  -30.0000  -30.0000 45

#__ type_ start__ end____ width___ exp.time_
 21 omega   42.00  106.00   1.0000   15.0000
omega____ theta____ kappa____ phi______ frames
    -      108.0000  -94.0000 -120.0000 64

#__ type_ start__ end____ width___ exp.time_
 22 omega   37.00   72.00   1.0000   15.0000
omega____ theta____ kappa____ phi______ frames
    -      108.0000  -30.0000 -120.0000 35

#__ type_ start__ end____ width___ exp.time_
 23 omega   45.00   73.00   1.0000   15.0000
omega____ theta____ kappa____ phi______ frames
    -      108.0000  -61.0000  -90.0000 28

#__ type_ start__ end____ width___ exp.time_
 24 omega   97.00  122.00   1.0000   15.0000
omega____ theta____ kappa____ phi______ frames
    -      108.0000  -61.0000  -90.0000 25
;
_diffrn_measurement_device 'four-circle diffractometer'
_diffrn_measurement_device_type 'Xcalibur, Eos, Gemini'
_diffrn_measurement_method '\w scans'
_diffrn_orient_matrix_UB_11 0.0237160000
_diffrn_orient_matrix_UB_12 0.0657889000
_diffrn_orient_matrix_UB_13 0.0655185000
_diffrn_orient_matrix_UB_21 -0.0168599000
_diffrn_orient_matrix_UB_22 0.0588827000
_diffrn_orient_matrix_UB_23 -0.0750763000
_diffrn_orient_matrix_UB_31 -0.1014805000
_diffrn_orient_matrix_UB_32 0.0056466000
_diffrn_orient_matrix_UB_33 0.0189693000
_diffrn_radiation_monochromator graphite
_diffrn_radiation_probe x-ray
_diffrn_radiation_type CuK\a
_diffrn_radiation_wavelength 1.54184
_diffrn_reflns_av_R_equivalents 0.0232
_diffrn_reflns_av_unetI/netI 0.0267
_diffrn_reflns_Laue_measured_fraction_full 0.997
_diffrn_reflns_Laue_measured_fraction_max 0.997
_diffrn_reflns_limit_h_max 12
_diffrn_reflns_limit_h_min -17
_diffrn_reflns_limit_k_max 20
_diffrn_reflns_limit_k_min -20
_diffrn_reflns_limit_l_max 18
_diffrn_reflns_limit_l_min -18
_diffrn_reflns_number 16152
_diffrn_reflns_point_group_measured_fraction_full 0.997
_diffrn_reflns_point_group_measured_fraction_max 0.997
_diffrn_reflns_theta_full 67.078
_diffrn_reflns_theta_max 67.078
_diffrn_reflns_theta_min 3.862
_diffrn_source 'Enhance (Cu) X-ray Source'
_exptl_absorpt_coefficient_mu 2.077
_exptl_absorpt_correction_T_max 1.00000
_exptl_absorpt_correction_T_min 0.96597
_exptl_absorpt_correction_type multi-scan
_exptl_absorpt_process_details
;
CrysAlisPro, Agilent Technologies,
Version 1.171.37.35 (release 13-08-2014 CrysAlis171 .NET)
(compiled Aug 13 2014,18:06:01)
Empirical absorption correction using spherical harmonics,
 implemented in SCALE3 ABSPACK scaling algorithm.
;
_exptl_crystal_colour colourless
_exptl_crystal_colour_primary colourless
_exptl_crystal_density_diffrn 1.416
_exptl_crystal_description prism
_exptl_crystal_F_000 1712
_exptl_crystal_size_max 0.17
_exptl_crystal_size_mid 0.15
_exptl_crystal_size_min 0.12
_refine_diff_density_max 0.466
_refine_diff_density_min -0.280
_refine_diff_density_rms 0.061
_refine_ls_extinction_method none
_refine_ls_goodness_of_fit_ref 1.028
_refine_ls_hydrogen_treatment constr
_refine_ls_matrix_type full
_refine_ls_number_parameters 548
_refine_ls_number_reflns 6898
_refine_ls_number_restraints 29
_refine_ls_restrained_S_all 1.044
_refine_ls_R_factor_all 0.0746
_refine_ls_R_factor_gt 0.0613
_refine_ls_shift/su_max 0.001
_refine_ls_shift/su_mean 0.000
_refine_ls_structure_factor_coef Fsqd
_refine_ls_weighting_details 'w=1/[\s^2^(Fo^2^)+(0.1094P)^2^+1.6638P] where P=(Fo^2^+2Fc^2^)/3'
_refine_ls_weighting_scheme calc
_refine_ls_wR_factor_gt 0.1690
_refine_ls_wR_factor_ref 0.1846
_reflns_Friedel_coverage 0.000
_reflns_number_gt 5474
_reflns_number_total 6898
_reflns_threshold_expression 'I > 2\s(I)'
_cod_data_source_file c9qo00795d2.cif
_cod_data_source_block 201806307
_cod_original_cell_volume 3872.98(15)
_cod_database_code 1555050
_shelx_shelxl_version_number 2014/7
_chemical_oxdiff_formula C15H15O3N1
_shelx_space_group_comment
;
The symmetry employed for this shelxl refinement is uniquely defined
by the following loop, which should always be used as a source of
symmetry information in preference to the above space-group names.
They are only intended as comments.
;
_shelx_estimated_absorpt_t_max 0.789
_shelx_estimated_absorpt_t_min 0.719
_reflns_odcompleteness_completeness 99.61
_reflns_odcompleteness_iscentric 1
_reflns_odcompleteness_theta 66.97
_olex2_refinement_description
;
1. Fixed Uiso
 At 1.2 times of:
  All C(H) groups, All C(H,H) groups, All C(H,H,H,H) groups
 At 1.5 times of:
  All C(H,H,H) groups
2. Restrained distances
 C21-O6A
 1.43 with sigma of 0.02
 C1A-O6'A
 1.43 with sigma of 0.02
 O6'-C21'
 1.43 with sigma of 0.02
 C1A-C1B
 1.55 with sigma of 0.02
 C18'-O5'A
 1.1 with sigma of 0.02
3. Uiso/Uaniso restraints and constraints
Uanis(O5'A) \\sim Ueq, Uanis(O5') \\sim Ueq, Uanis(O5) \\sim Ueq, Uanis(O5A)
\\sim Ueq: with sigma of 0.01 and sigma for terminal atoms of 0.02
Uanis(O5') = Uanis(O5'A)
Uanis(O6') = Uanis(O6'A)
Uanis(C21') = Uanis(C1A)
Uanis(C22') = Uanis(C1B)
Uanis(O5) = Uanis(O5A)
Uanis(O6) = Uanis(O6A)
4. Others
 Sof(C1A)=Sof(H1AA)=Sof(H1AB)=Sof(C1B)=Sof(H1BA)=Sof(H1BB)=Sof(H1BC)=Sof(O5'A)=
 Sof(O6'A)=1-FVAR(1)
 Sof(C21')=Sof(H21A)=Sof(H21B)=Sof(C22')=Sof(H22A)=Sof(H22B)=Sof(H22C)=
 Sof(O5')=Sof(O6')=FVAR(1)
 Sof(H21E)=Sof(H21F)=Sof(O5A)=Sof(O6A)=1-FVAR(2)
 Sof(H21C)=Sof(H21D)=Sof(O5)=Sof(O6)=FVAR(2)
5.a Secondary CH2 refined with riding coordinates:
 C19(H19C,H19D), C21(H21C,H21D), C21(H21E,H21F), C1A(H1AA,H1AB), C19'(H19A,
 H19B), C21'(H21A,H21B)
5.b Aromatic/amide H refined with riding coordinates:
 C6(H6), C7(H7), C8(H8), C9(H9), C10(H10), C12(H12), C13(H13), C6'(H6'),
 C7'(H7'), C8'(H8'), C9'(H9'), C10'(H10'), C12'(H12'), C13'(H13')
5.c Idealised Me refined as rotating group:
 C20(H20D,H20E,H20F), C22(H22D,H22E,H22F), C1B(H1BA,H1BB,H1BC), C20'(H20A,H20B,
 H20C), C22'(H22A,H22B,H22C)
;
_olex2_submission_special_instructions 'No special instructions were received'

loop_
_space_group_symop_operation_xyz
'x, y, z'
'-x+1/2, y+1/2, -z+1/2'
'-x, -y, -z'
'x-1/2, -y-1/2, z-1/2'

loop_
_atom_site_label
_atom_site_type_symbol
_atom_site_fract_x
_atom_site_fract_y
_atom_site_fract_z
_atom_site_U_iso_or_equiv
_atom_site_adp_type
_atom_site_occupancy
_atom_site_site_symmetry_order
_atom_site_calc_flag
_atom_site_refinement_flags_posn
_atom_site_refinement_flags_adp
_atom_site_refinement_flags_occupancy
_atom_site_disorder_assembly
_atom_site_disorder_group
C1 C 0.62103(16) 0.30466(13) 0.17492(16) 0.0376(5) Uani 1 1 d . . . . .
C2 C 0.68993(15) 0.25657(12) 0.22110(14) 0.0315(5) Uani 1 1 d . . . . .
C3 C 0.68695(15) 0.17876(13) 0.21885(14) 0.0320(5) Uani 1 1 d . . . . .
C4 C 0.60827(16) 0.14003(14) 0.17539(15) 0.0372(5) Uani 1 1 d . . . . .
C5 C 0.54127(17) 0.18677(15) 0.13293(16) 0.0407(5) Uani 1 1 d . . . . .
C6 C 0.46376(19) 0.15628(18) 0.08655(19) 0.0528(7) Uani 1 1 d . . . . .
H6 H 0.4199 0.1882 0.0579 0.063 Uiso 1 1 calc R . . . .
C7 C 0.4537(2) 0.0775(2) 0.0842(2) 0.0593(8) Uani 1 1 d . . . . .
H7 H 0.4025 0.0562 0.0531 0.071 Uiso 1 1 calc R . . . .
C8 C 0.5170(2) 0.03037(17) 0.1264(2) 0.0588(8) Uani 1 1 d . . . . .
H8 H 0.5082 -0.0225 0.1245 0.071 Uiso 1 1 calc R . . . .
C9 C 0.5944(2) 0.06049(16) 0.17208(19) 0.0494(6) Uani 1 1 d . . . . .
H9 H 0.6374 0.0278 0.2007 0.059 Uiso 1 1 calc R . . . .
C10 C 0.91623(17) 0.20216(15) 0.32786(17) 0.0421(5) Uani 1 1 d . . . . .
H10 H 0.9530 0.2443 0.3438 0.051 Uiso 1 1 calc R . . . .
C11 C 0.94677(18) 0.12774(16) 0.34389(19) 0.0479(6) Uani 1 1 d . . . . .
C12 C 0.8937(2) 0.06453(16) 0.3204(2) 0.0518(7) Uani 1 1 d . . . . .
H12 H 0.9162 0.0153 0.3322 0.062 Uiso 1 1 calc R . . . .
C13 C 0.80640(19) 0.07438(14) 0.27891(19) 0.0462(6) Uani 1 1 d . . . . .
H13 H 0.7703 0.0320 0.2625 0.055 Uiso 1 1 calc R . . . .
C14 C 0.77359(16) 0.14866(13) 0.26216(15) 0.0343(5) Uani 1 1 d . . . . .
C15 C 0.82925(15) 0.21117(13) 0.28734(15) 0.0340(5) Uani 1 1 d . . . . .
C16 C 0.77819(15) 0.28613(12) 0.26705(14) 0.0325(5) Uani 1 1 d . . . . .
C17 C 0.82934(17) 0.33991(13) 0.20835(17) 0.0400(5) Uani 1 1 d . . . . .
C18 C 0.76709(18) 0.32958(14) 0.35413(16) 0.0421(6) Uani 1 1 d . . . . .
C19 C 0.8665(2) 0.36296(18) 0.0623(2) 0.0550(7) Uani 1 1 d . . . . .
H19C H 0.8856 0.3310 0.0150 0.066 Uiso 1 1 calc R . . . .
H19D H 0.9202 0.3886 0.0899 0.066 Uiso 1 1 calc R . . . .
C20 C 0.7992(3) 0.4210(2) 0.0260(3) 0.0798(11) Uani 1 1 d . . . . .
H20D H 0.8272 0.4531 -0.0153 0.120 Uiso 1 1 calc GR . . . .
H20E H 0.7798 0.4520 0.0731 0.120 Uiso 1 1 calc GR . . . .
H20F H 0.7471 0.3954 -0.0031 0.120 Uiso 1 1 calc GR . . . .
C21 C 0.6784(3) 0.4143(3) 0.4305(3) 0.0880(13) Uani 1 1 d D . . . .
H21C H 0.6772 0.3837 0.4836 0.106 Uiso 0.843(8) 1 calc R . P A 1
H21D H 0.7291 0.4502 0.4385 0.106 Uiso 0.843(8) 1 calc R . P A 1
H21E H 0.6679 0.3682 0.4639 0.106 Uiso 0.157(8) 1 calc R . P A 2
H21F H 0.7218 0.4462 0.4656 0.106 Uiso 0.157(8) 1 calc R . P A 2
C22 C 0.5945(3) 0.4549(2) 0.4139(3) 0.0794(11) Uani 1 1 d . . . . .
H22D H 0.5967 0.4855 0.3617 0.119 Uiso 1 1 calc GR . . . .
H22E H 0.5853 0.4877 0.4630 0.119 Uiso 1 1 calc GR . . . .
H22F H 0.5448 0.4189 0.4059 0.119 Uiso 1 1 calc GR . . . .
Cl1 Cl 1.05498(5) 0.11445(5) 0.39721(7) 0.0770(3) Uani 1 1 d . . . . .
O1 O 0.54770(12) 0.26588(10) 0.13318(12) 0.0458(4) Uani 1 1 d . . . . .
O2 O 0.62229(14) 0.37312(10) 0.16737(14) 0.0540(5) Uani 1 1 d . . . . .
O3 O 0.8669(2) 0.39696(15) 0.23436(18) 0.0895(9) Uani 1 1 d . . . . .
O4 O 0.82509(13) 0.31495(10) 0.12714(11) 0.0440(4) Uani 1 1 d . . . . .
O5 O 0.8268(4) 0.3301(3) 0.4134(2) 0.0971(17) Uani 0.843(8) 1 d . U P A 1
O5A O 0.7743(19) 0.3041(16) 0.4236(14) 0.0971(17) Uani 0.157(8) 1 d . U P A 2
O6 O 0.6895(2) 0.3644(2) 0.35450(19) 0.0577(9) Uani 0.843(8) 1 d . . P A 1
O6A O 0.7194(12) 0.3921(13) 0.3439(10) 0.0577(9) Uani 0.157(8) 1 d D . P A 2
C1' C 0.10766(19) 0.46745(15) 0.17260(19) 0.0465(6) Uani 1 1 d . . . . .
C1A C 0.150(3) 0.347(4) 0.407(3) 0.100(3) Uani 0.237(10) 1 d D . P B 2
H1AA H 0.1057 0.3093 0.3837 0.120 Uiso 0.237(10) 1 calc R . P B 2
H1AB H 0.1193 0.3867 0.4375 0.120 Uiso 0.237(10) 1 calc R . P B 2
C1B C 0.226(4) 0.3084(19) 0.468(3) 0.096(3) Uani 0.237(10) 1 d D . P B 2
H1BA H 0.2683 0.2825 0.4338 0.143 Uiso 0.237(10) 1 calc GR . P B 2
H1BB H 0.1989 0.2719 0.5058 0.143 Uiso 0.237(10) 1 calc GR . P B 2
H1BC H 0.2579 0.3470 0.5041 0.143 Uiso 0.237(10) 1 calc GR . P B 2
C2' C 0.17200(17) 0.51581(13) 0.22380(15) 0.0367(5) Uani 1 1 d . . . . .
C3' C 0.16703(17) 0.59363(13) 0.22367(15) 0.0375(5) Uani 1 1 d . . . . .
C4' C 0.08804(17) 0.63128(14) 0.17885(16) 0.0401(5) Uani 1 1 d . . . . .
C5' C 0.02438(18) 0.58414(15) 0.13267(18) 0.0463(6) Uani 1 1 d . . . . .
C6' C -0.0536(2) 0.61437(19) 0.0859(2) 0.0588(7) Uani 1 1 d . . . . .
H6' H -0.0958 0.5820 0.0555 0.071 Uiso 1 1 calc R . . . .
C7' C -0.0671(2) 0.6918(2) 0.0853(2) 0.0666(9) Uani 1 1 d . . . . .
H7' H -0.1181 0.7124 0.0532 0.080 Uiso 1 1 calc R . . . .
C8' C -0.0058(2) 0.73988(18) 0.1320(2) 0.0594(8) Uani 1 1 d . . . . .
H8' H -0.0164 0.7926 0.1324 0.071 Uiso 1 1 calc R . . . .
C9' C 0.0713(2) 0.70994(15) 0.17829(19) 0.0490(6) Uani 1 1 d . . . . .
H9' H 0.1124 0.7427 0.2094 0.059 Uiso 1 1 calc R . . . .
C10' C 0.39281(19) 0.57388(15) 0.34025(17) 0.0459(6) Uani 1 1 d . . . . .
H10' H 0.4293 0.5323 0.3587 0.055 Uiso 1 1 calc R . . . .
C11' C 0.4228(2) 0.64876(17) 0.35400(19) 0.0508(6) Uani 1 1 d . . . . .
C12' C 0.3693(2) 0.71081(15) 0.3269(2) 0.0524(7) Uani 1 1 d . . . . .
H12' H 0.3911 0.7604 0.3374 0.063 Uiso 1 1 calc R . . . .
C13' C 0.2833(2) 0.69956(14) 0.28424(19) 0.0484(6) Uani 1 1 d . . . . .
H13' H 0.2474 0.7414 0.2655 0.058 Uiso 1 1 calc R . . . .
C14' C 0.25090(18) 0.62492(13) 0.26947(16) 0.0393(5) Uani 1 1 d . . . . .
C15' C 0.30630(17) 0.56346(13) 0.29790(16) 0.0382(5) Uani 1 1 d . . . . .
C16' C 0.25897(18) 0.48756(12) 0.27511(16) 0.0383(5) Uani 1 1 d . . . . .
C17' C 0.31805(18) 0.43494(13) 0.22268(18) 0.0440(6) Uani 1 1 d . . . . .
C18' C 0.2371(2) 0.44488(15) 0.36076(18) 0.0544(7) Uani 1 1 d D . . . .
C19' C 0.3712(2) 0.4131(2) 0.0817(2) 0.0651(8) Uani 1 1 d . . . . .
H19A H 0.4238 0.3907 0.1152 0.078 Uiso 1 1 calc R . . . .
H19B H 0.3934 0.4466 0.0373 0.078 Uiso 1 1 calc R . . . .
C20' C 0.3142(3) 0.3519(3) 0.0390(3) 0.0915(13) Uani 1 1 d . . . . .
H20A H 0.3503 0.3221 0.0018 0.137 Uiso 1 1 calc GR . . . .
H20B H 0.2635 0.3745 0.0041 0.137 Uiso 1 1 calc GR . . . .
H20C H 0.2917 0.3194 0.0831 0.137 Uiso 1 1 calc GR . . . .
C21' C 0.1495(9) 0.3510(12) 0.4297(8) 0.100(3) Uani 0.763(10) 1 d D . P B 1
H21A H 0.1506 0.3851 0.4801 0.120 Uiso 0.763(10) 1 calc R . P B 1
H21B H 0.0879 0.3307 0.4196 0.120 Uiso 0.763(10) 1 calc R . P B 1
C22' C 0.2102(10) 0.2894(4) 0.4504(7) 0.096(3) Uani 0.763(10) 1 d . . P B 1
H22A H 0.2143 0.2579 0.3992 0.143 Uiso 0.763(10) 1 calc GR . P B 1
H22B H 0.1879 0.2592 0.4967 0.143 Uiso 0.763(10) 1 calc GR . P B 1
H22C H 0.2698 0.3093 0.4693 0.143 Uiso 0.763(10) 1 calc GR . P B 1
Cl1' Cl 0.53060(6) 0.66491(5) 0.40645(6) 0.0726(3) Uani 1 1 d . . . . .
O1' O 0.03454(13) 0.50572(11) 0.12904(14) 0.0531(5) Uani 1 1 d . . . . .
O2' O 0.11216(15) 0.39963(11) 0.16089(17) 0.0648(6) Uani 1 1 d . . . . .
O3' O 0.3595(2) 0.38220(15) 0.25472(18) 0.0857(8) Uani 1 1 d . . . . .
O4' O 0.31727(14) 0.45755(11) 0.14017(13) 0.0531(5) Uani 1 1 d . . . . .
O5' O 0.2599(5) 0.4659(3) 0.4321(2) 0.0991(19) Uani 0.763(10) 1 d . U P B 1
O5'A O 0.3068(13) 0.4410(9) 0.4145(9) 0.0991(19) Uani 0.237(10) 1 d D U P B 2
O6' O 0.1706(3) 0.3967(3) 0.3510(4) 0.0790(15) Uani 0.763(10) 1 d D . P B 1
O6'A O 0.2021(11) 0.3786(12) 0.3380(14) 0.0790(15) Uani 0.237(10) 1 d D . P B 2

loop_
_atom_site_aniso_label
_atom_site_aniso_U_11
_atom_site_aniso_U_22
_atom_site_aniso_U_33
_atom_site_aniso_U_23
_atom_site_aniso_U_13
_atom_site_aniso_U_12
C1 0.0413(12) 0.0313(12) 0.0397(12) -0.0003(9) 0.0010(10) 0.0021(9)
C2 0.0355(11) 0.0278(10) 0.0312(10) -0.0002(8) 0.0018(9) -0.0008(8)
C3 0.0361(11) 0.0292(11) 0.0309(10) -0.0011(8) 0.0034(9) -0.0011(9)
C4 0.0392(12) 0.0356(12) 0.0366(11) -0.0025(9) 0.0019(9) -0.0043(9)
C5 0.0434(13) 0.0415(13) 0.0371(12) -0.0019(10) 0.0021(10) -0.0049(10)
C6 0.0446(14) 0.0621(17) 0.0497(15) -0.0023(13) -0.0081(12) -0.0068(12)
C7 0.0514(16) 0.0674(19) 0.0576(17) -0.0137(15) -0.0039(13) -0.0241(14)
C8 0.0642(18) 0.0425(15) 0.0686(19) -0.0105(14) -0.0010(15) -0.0207(13)
C9 0.0544(15) 0.0354(13) 0.0570(16) -0.0022(11) -0.0038(12) -0.0097(11)
C10 0.0377(12) 0.0401(13) 0.0478(13) -0.0001(11) -0.0009(10) 0.0000(10)
C11 0.0422(13) 0.0488(15) 0.0522(15) 0.0053(12) 0.0006(11) 0.0118(11)
C12 0.0543(15) 0.0367(13) 0.0634(17) 0.0045(12) -0.0007(13) 0.0149(11)
C13 0.0538(14) 0.0267(11) 0.0573(15) -0.0002(11) 0.0004(12) 0.0029(10)
C14 0.0405(12) 0.0271(11) 0.0350(11) 0.0005(9) 0.0020(9) 0.0021(9)
C15 0.0365(11) 0.0289(11) 0.0363(11) -0.0006(9) 0.0014(9) 0.0031(9)
C16 0.0379(11) 0.0258(10) 0.0331(11) -0.0011(8) -0.0020(9) 0.0016(9)
C17 0.0449(13) 0.0283(11) 0.0461(13) -0.0034(10) -0.0003(10) -0.0051(9)
C18 0.0532(14) 0.0349(12) 0.0367(13) -0.0057(10) -0.0053(11) 0.0050(10)
C19 0.0606(17) 0.0553(16) 0.0506(15) 0.0087(13) 0.0146(13) -0.0122(13)
C20 0.094(3) 0.076(2) 0.071(2) 0.0330(19) 0.018(2) 0.009(2)
C21 0.093(3) 0.110(3) 0.059(2) -0.043(2) -0.0059(18) 0.034(2)
C22 0.087(3) 0.075(2) 0.077(2) -0.0236(19) 0.012(2) 0.015(2)
Cl1 0.0498(4) 0.0731(5) 0.1038(7) 0.0108(5) -0.0202(4) 0.0178(4)
O1 0.0429(9) 0.0416(9) 0.0505(10) 0.0007(8) -0.0102(8) 0.0036(7)
O2 0.0579(11) 0.0324(9) 0.0695(13) 0.0051(8) -0.0086(9) 0.0070(8)
O3 0.131(2) 0.0647(15) 0.0756(16) -0.0228(13) 0.0264(16) -0.0587(16)
O4 0.0526(10) 0.0424(9) 0.0374(9) 0.0023(7) 0.0059(7) -0.0104(8)
O5 0.095(3) 0.126(3) 0.0622(17) -0.0491(19) -0.040(2) 0.059(3)
O5A 0.095(3) 0.126(3) 0.0622(17) -0.0491(19) -0.040(2) 0.059(3)
O6 0.0431(17) 0.074(2) 0.0554(13) -0.0305(14) -0.0014(12) 0.0061(14)
O6A 0.0431(17) 0.074(2) 0.0554(13) -0.0305(14) -0.0014(12) 0.0061(14)
C1' 0.0517(14) 0.0330(13) 0.0557(15) -0.0023(11) 0.0091(12) -0.0058(11)
C1A 0.089(3) 0.123(5) 0.089(7) 0.072(7) 0.012(5) -0.010(3)
C1B 0.165(8) 0.049(5) 0.076(5) 0.015(3) 0.031(5) 0.002(5)
C2' 0.0458(13) 0.0270(11) 0.0381(12) -0.0014(9) 0.0085(10) -0.0040(9)
C3' 0.0496(13) 0.0286(11) 0.0357(11) 0.0004(9) 0.0125(10) -0.0001(10)
C4' 0.0458(13) 0.0351(12) 0.0410(12) 0.0014(10) 0.0127(10) 0.0023(10)
C5' 0.0475(14) 0.0401(13) 0.0522(15) -0.0002(11) 0.0097(11) 0.0006(11)
C6' 0.0495(15) 0.0602(18) 0.0649(18) 0.0036(15) -0.0055(13) -0.0035(13)
C7' 0.0540(17) 0.072(2) 0.073(2) 0.0070(17) -0.0011(15) 0.0174(15)
C8' 0.0644(18) 0.0437(15) 0.0706(19) 0.0096(14) 0.0082(15) 0.0141(13)
C9' 0.0574(16) 0.0377(13) 0.0524(15) 0.0016(11) 0.0085(12) 0.0041(12)
C10' 0.0551(15) 0.0368(13) 0.0455(14) -0.0046(11) 0.0021(11) 0.0004(11)
C11' 0.0544(15) 0.0464(14) 0.0515(15) -0.0091(12) 0.0050(12) -0.0097(12)
C12' 0.0648(17) 0.0317(13) 0.0607(17) -0.0096(12) 0.0063(13) -0.0111(12)
C13' 0.0603(16) 0.0264(11) 0.0585(16) -0.0036(11) 0.0049(12) -0.0027(11)
C14' 0.0509(13) 0.0284(11) 0.0394(12) -0.0017(9) 0.0090(10) -0.0024(10)
C15' 0.0496(13) 0.0276(11) 0.0373(12) -0.0026(9) 0.0039(10) -0.0039(10)
C16' 0.0550(14) 0.0221(10) 0.0378(12) 0.0001(9) 0.0033(10) -0.0007(9)
C17' 0.0514(14) 0.0268(11) 0.0528(15) -0.0032(10) -0.0011(11) 0.0039(10)
C18' 0.092(2) 0.0287(12) 0.0408(14) -0.0002(11) -0.0017(14) 0.0031(13)
C19' 0.0647(19) 0.067(2) 0.0658(19) -0.0150(16) 0.0201(15) 0.0081(16)
C20' 0.111(3) 0.088(3) 0.079(3) -0.037(2) 0.030(2) -0.018(2)
C21' 0.089(3) 0.123(5) 0.089(7) 0.072(7) 0.012(5) -0.010(3)
C22' 0.165(8) 0.049(5) 0.076(5) 0.015(3) 0.031(5) 0.002(5)
Cl1' 0.0619(5) 0.0661(5) 0.0868(6) -0.0146(4) -0.0109(4) -0.0161(4)
O1' 0.0488(10) 0.0395(10) 0.0696(13) -0.0075(9) -0.0032(9) -0.0046(8)
O2' 0.0696(13) 0.0295(10) 0.0932(16) -0.0127(10) -0.0050(12) -0.0053(9)
O3' 0.110(2) 0.0638(15) 0.0834(17) 0.0155(13) 0.0110(15) 0.0494(15)
O4' 0.0635(12) 0.0486(11) 0.0482(10) -0.0022(9) 0.0110(9) 0.0131(9)
O5' 0.194(5) 0.064(3) 0.0406(17) -0.0108(16) 0.019(2) -0.049(3)
O5'A 0.194(5) 0.064(3) 0.0406(17) -0.0108(16) 0.019(2) -0.049(3)
O6' 0.054(3) 0.092(3) 0.090(3) 0.054(2) -0.001(2) -0.020(2)
O6'A 0.054(3) 0.092(3) 0.090(3) 0.054(2) -0.001(2) -0.020(2)

loop_
_atom_type_symbol
_atom_type_description
_atom_type_scat_dispersion_real
_atom_type_scat_dispersion_imag
_atom_type_scat_source
C C 0.0181 0.0091 'International Tables Vol C Tables 4.2.6.8 and 6.1.1.4'
H H 0.0000 0.0000 'International Tables Vol C Tables 4.2.6.8 and 6.1.1.4'
Cl Cl 0.3639 0.7018 'International Tables Vol C Tables 4.2.6.8 and 6.1.1.4'
O O 0.0492 0.0322 'International Tables Vol C Tables 4.2.6.8 and 6.1.1.4'

loop_
_geom_angle_atom_site_label_1
_geom_angle_atom_site_label_2
_geom_angle_atom_site_label_3
_geom_angle
O1 C1 C2 115.2(2)
O2 C1 C2 127.3(2)
O2 C1 O1 117.4(2)
C1 C2 C16 124.3(2)
C3 C2 C1 123.1(2)
C3 C2 C16 112.2(2)
C2 C3 C4 120.0(2)
C2 C3 C14 108.6(2)
C4 C3 C14 131.4(2)
C5 C4 C3 116.4(2)
C5 C4 C9 117.8(2)
C9 C4 C3 125.8(2)
C6 C5 C4 121.8(3)
O1 C5 C4 122.4(2)
O1 C5 C6 115.8(2)
C5 C6 H6 120.9
C7 C6 C5 118.3(3)
C7 C6 H6 120.9
C6 C7 H7 119.3
C8 C7 C6 121.3(3)
C8 C7 H7 119.3
C7 C8 H8 119.7
C7 C8 C9 120.5(3)
C9 C8 H8 119.7
C4 C9 H9 119.9
C8 C9 C4 120.2(3)
C8 C9 H9 119.9
C11 C10 H10 121.4
C15 C10 H10 121.4
C15 C10 C11 117.3(2)
C10 C11 Cl1 118.4(2)
C12 C11 C10 122.3(2)
C12 C11 Cl1 119.3(2)
C11 C12 H12 120.1
C11 C12 C13 119.9(2)
C13 C12 H12 120.1
C12 C13 H13 120.4
C12 C13 C14 119.2(2)
C14 C13 H13 120.4
C13 C14 C3 132.9(2)
C15 C14 C3 107.88(19)
C15 C14 C13 119.2(2)
C10 C15 C14 122.2(2)
C10 C15 C16 127.5(2)
C14 C15 C16 110.29(19)
C2 C16 C15 100.92(17)
C2 C16 C17 112.27(18)
C2 C16 C18 114.66(19)
C15 C16 C17 112.70(19)
C15 C16 C18 109.23(18)
C17 C16 C18 107.09(19)
O3 C17 C16 123.5(2)
O3 C17 O4 125.3(3)
O4 C17 C16 111.27(19)
O5 C18 C16 121.7(3)
O5 C18 O6 125.4(3)
O5A C18 C16 126.6(11)
O5A C18 O6A 116.3(12)
O6 C18 C16 112.9(2)
O6A C18 C16 113.7(7)
H19C C19 H19D 108.2
C20 C19 H19C 109.7
C20 C19 H19D 109.7
O4 C19 H19C 109.7
O4 C19 H19D 109.7
O4 C19 C20 109.9(3)
C19 C20 H20D 109.5
C19 C20 H20E 109.5
C19 C20 H20F 109.5
H20D C20 H20E 109.5
H20D C20 H20F 109.5
H20E C20 H20F 109.5
H21C C21 H21D 108.5
H21E C21 H21F 108.0
C22 C21 H21C 110.2
C22 C21 H21D 110.2
C22 C21 H21E 109.4
C22 C21 H21F 109.4
C22 C21 O6 107.8(3)
C22 C21 O6A 111.4(7)
O6 C21 H21C 110.2
O6 C21 H21D 110.2
O6A C21 H21E 109.4
O6A C21 H21F 109.4
C21 C22 H22D 109.5
C21 C22 H22E 109.5
C21 C22 H22F 109.5
H22D C22 H22E 109.5
H22D C22 H22F 109.5
H22E C22 H22F 109.5
C1 O1 C5 122.70(19)
C17 O4 C19 117.4(2)
C18 O6 C21 116.0(3)
C18 O6A C21 110.6(13)
O1' C1' C2' 115.0(2)
O2' C1' C2' 127.9(3)
O2' C1' O1' 117.0(3)
H1AA C1A H1AB 109.2
C1B C1A H1AA 111.3
C1B C1A H1AB 111.3
O6'A C1A H1AA 111.3
O6'A C1A H1AB 111.3
O6'A C1A C1B 102(3)
C1A C1B H1BA 109.5
C1A C1B H1BB 109.5
C1A C1B H1BC 109.5
H1BA C1B H1BB 109.5
H1BA C1B H1BC 109.5
H1BB C1B H1BC 109.5
C1' C2' C16' 124.8(2)
C3' C2' C1' 123.3(2)
C3' C2' C16' 111.5(2)
C2' C3' C4' 119.5(2)
C2' C3' C14' 109.1(2)
C4' C3' C14' 131.3(2)
C5' C4' C3' 116.6(2)
C5' C4' C9' 117.9(3)
C9' C4' C3' 125.5(2)
C4' C5' C6' 121.4(3)
O1' C5' C4' 122.5(2)
O1' C5' C6' 116.1(3)
C5' C6' H6' 120.4
C7' C6' C5' 119.2(3)
C7' C6' H6' 120.4
C6' C7' H7' 119.7
C6' C7' C8' 120.6(3)
C8' C7' H7' 119.7
C7' C8' H8' 119.9
C7' C8' C9' 120.2(3)
C9' C8' H8' 119.9
C4' C9' H9' 119.6
C8' C9' C4' 120.7(3)
C8' C9' H9' 119.6
C11' C10' H10' 121.3
C15' C10' H10' 121.3
C15' C10' C11' 117.4(3)
C10' C11' Cl1' 119.2(2)
C12' C11' C10' 121.8(3)
C12' C11' Cl1' 119.0(2)
C11' C12' H12' 119.9
C11' C12' C13' 120.2(2)
C13' C12' H12' 119.9
C12' C13' H13' 120.2
C12' C13' C14' 119.5(3)
C14' C13' H13' 120.2
C13' C14' C3' 133.1(2)
C15' C14' C3' 107.9(2)
C15' C14' C13' 119.0(2)
C10' C15' C14' 122.1(2)
C10' C15' C16' 127.1(2)
C14' C15' C16' 110.8(2)
C2' C16' C17' 114.3(2)
C2' C16' C18' 111.3(2)
C15' C16' C2' 100.56(18)
C15' C16' C17' 111.9(2)
C15' C16' C18' 110.2(2)
C17' C16' C18' 108.5(2)
O3' C17' C16' 122.8(3)
O3' C17' O4' 126.1(3)
O4' C17' C16' 111.1(2)
O5' C18' C16' 124.5(3)
O5' C18' O6' 117.8(5)
O5'A C18' C16' 111.0(7)
O5'A C18' O6'A 114.1(11)
O6' C18' C16' 114.9(3)
O6'A C18' C16' 107.7(9)
H19A C19' H19B 108.2
C20' C19' H19A 109.7
C20' C19' H19B 109.7
O4' C19' H19A 109.7
O4' C19' H19B 109.7
O4' C19' C20' 109.7(3)
C19' C20' H20A 109.5
C19' C20' H20B 109.5
C19' C20' H20C 109.5
H20A C20' H20B 109.5
H20A C20' H20C 109.5
H20B C20' H20C 109.5
H21A C21' H21B 107.6
C22' C21' H21A 108.6
C22' C21' H21B 108.6
C22' C21' O6' 114.5(10)
O6' C21' H21A 108.6
O6' C21' H21B 108.6
C21' C22' H22A 109.5
C21' C22' H22B 109.5
C21' C22' H22C 109.5
H22A C22' H22B 109.5
H22A C22' H22C 109.5
H22B C22' H22C 109.5
C5' O1' C1' 122.8(2)
C17' O4' C19' 117.6(2)
C18' O6' C21' 117.5(8)
C18' O6'A C1A 111(4)

loop_
_geom_bond_atom_site_label_1
_geom_bond_atom_site_label_2
_geom_bond_distance
C1 C2 1.448(3)
C1 O1 1.378(3)
C1 O2 1.197(3)
C2 C3 1.355(3)
C2 C16 1.508(3)
C3 C4 1.447(3)
C3 C14 1.477(3)
C4 C5 1.392(4)
C4 C9 1.399(4)
C5 C6 1.391(4)
C5 O1 1.380(3)
C6 H6 0.9300
C6 C7 1.380(5)
C7 H7 0.9300
C7 C8 1.359(5)
C8 H8 0.9300
C8 C9 1.384(4)
C9 H9 0.9300
C10 H10 0.9300
C10 C11 1.385(4)
C10 C15 1.377(3)
C11 C12 1.377(4)
C11 Cl1 1.735(3)
C12 H12 0.9300
C12 C13 1.388(4)
C13 H13 0.9300
C13 C14 1.395(3)
C14 C15 1.394(3)
C15 C16 1.523(3)
C16 C17 1.533(3)
C16 C18 1.548(3)
C17 O3 1.187(3)
C17 O4 1.309(3)
C18 O5 1.204(4)
C18 O5A 1.15(3)
C18 O6 1.289(4)
C18 O6A 1.296(19)
C19 H19C 0.9700
C19 H19D 0.9700
C19 C20 1.485(5)
C19 O4 1.464(3)
C20 H20D 0.9600
C20 H20E 0.9600
C20 H20F 0.9600
C21 H21C 0.9700
C21 H21D 0.9700
C21 H21E 0.9700
C21 H21F 0.9700
C21 C22 1.422(5)
C21 O6 1.468(4)
C21 O6A 1.545(14)
C22 H22D 0.9600
C22 H22E 0.9600
C22 H22F 0.9600
C1' C2' 1.443(4)
C1' O1' 1.383(3)
C1' O2' 1.196(3)
C1A H1AA 0.9700
C1A H1AB 0.9700
C1A C1B 1.54(2)
C1A O6'A 1.459(19)
C1B H1BA 0.9600
C1B H1BB 0.9600
C1B H1BC 0.9600
C2' C3' 1.356(3)
C2' C16' 1.520(3)
C3' C4' 1.450(4)
C3' C14' 1.466(4)
C4' C5' 1.388(4)
C4' C9' 1.391(4)
C5' C6' 1.398(4)
C5' O1' 1.375(3)
C6' H6' 0.9300
C6' C7' 1.362(5)
C7' H7' 0.9300
C7' C8' 1.381(5)
C8' H8' 0.9300
C8' C9' 1.382(4)
C9' H9' 0.9300
C10' H10' 0.9300
C10' C11' 1.385(4)
C10' C15' 1.385(4)
C11' C12' 1.377(4)
C11' Cl1' 1.732(3)
C12' H12' 0.9300
C12' C13' 1.382(4)
C13' H13' 0.9300
C13' C14' 1.395(3)
C14' C15' 1.390(3)
C15' C16' 1.519(3)
C16' C17' 1.531(3)
C16' C18' 1.559(4)
C17' O3' 1.183(3)
C17' O4' 1.317(3)
C18' O5' 1.169(5)
C18' O5'A 1.257(15)
C18' O6' 1.283(6)
C18' O6'A 1.30(2)
C19' H19A 0.9700
C19' H19B 0.9700
C19' C20' 1.471(5)
C19' O4' 1.462(3)
C20' H20A 0.9600
C20' H20B 0.9600
C20' H20C 0.9600
C21' H21A 0.9700
C21' H21B 0.9700
C21' C22' 1.411(14)
C21' O6' 1.493(7)
C22' H22A 0.9600
C22' H22B 0.9600
C22' H22C 0.9600

loop_
_geom_torsion_atom_site_label_1
_geom_torsion_atom_site_label_2
_geom_torsion_atom_site_label_3
_geom_torsion_atom_site_label_4
_geom_torsion
C1 C2 C3 C4 -5.7(3)
C1 C2 C3 C14 172.1(2)
C1 C2 C16 C15 -169.8(2)
C1 C2 C16 C17 -49.5(3)
C1 C2 C16 C18 73.0(3)
C2 C1 O1 C5 -1.9(3)
C2 C3 C4 C5 3.8(3)
C2 C3 C4 C9 -176.6(2)
C2 C3 C14 C13 179.3(3)
C2 C3 C14 C15 -2.1(3)
C2 C16 C17 O3 139.5(3)
C2 C16 C17 O4 -40.0(3)
C2 C16 C18 O5 150.4(4)
C2 C16 C18 O5A 95(2)
C2 C16 C18 O6 -30.4(4)
C2 C16 C18 O6A -63.6(11)
C3 C2 C16 C15 2.9(2)
C3 C2 C16 C17 123.1(2)
C3 C2 C16 C18 -114.3(2)
C3 C4 C5 C6 178.0(2)
C3 C4 C5 O1 -1.3(3)
C3 C4 C9 C8 -178.4(3)
C3 C14 C15 C10 -178.4(2)
C3 C14 C15 C16 4.0(3)
C4 C3 C14 C13 -3.3(4)
C4 C3 C14 C15 175.4(2)
C4 C5 C6 C7 0.8(4)
C4 C5 O1 C1 0.4(4)
C5 C4 C9 C8 1.2(4)
C5 C6 C7 C8 0.5(5)
C6 C5 O1 C1 -178.9(2)
C6 C7 C8 C9 -0.9(5)
C7 C8 C9 C4 0.1(5)
C9 C4 C5 C6 -1.6(4)
C9 C4 C5 O1 179.1(2)
C10 C11 C12 C13 0.1(5)
C10 C15 C16 C2 178.4(2)
C10 C15 C16 C17 58.5(3)
C10 C15 C16 C18 -60.4(3)
C11 C10 C15 C14 -0.7(4)
C11 C10 C15 C16 176.5(2)
C11 C12 C13 C14 -0.4(4)
C12 C13 C14 C3 178.6(3)
C12 C13 C14 C15 0.1(4)
C13 C14 C15 C10 0.5(4)
C13 C14 C15 C16 -177.1(2)
C14 C3 C4 C5 -173.4(2)
C14 C3 C4 C9 6.2(4)
C14 C15 C16 C2 -4.2(2)
C14 C15 C16 C17 -124.1(2)
C14 C15 C16 C18 117.0(2)
C15 C10 C11 C12 0.4(4)
C15 C10 C11 Cl1 -178.5(2)
C15 C16 C17 O3 -107.4(3)
C15 C16 C17 O4 73.2(3)
C15 C16 C18 O5 38.0(5)
C15 C16 C18 O5A -18(2)
C15 C16 C18 O6 -142.8(3)
C15 C16 C18 O6A -176.0(11)
C16 C2 C3 C4 -178.49(19)
C16 C2 C3 C14 -0.7(3)
C16 C17 O4 C19 176.5(2)
C16 C18 O6 C21 -173.0(4)
C16 C18 O6A C21 157.2(8)
C17 C16 C18 O5 -84.3(5)
C17 C16 C18 O5A -140(2)
C17 C16 C18 O6 94.9(3)
C17 C16 C18 O6A 61.7(11)
C18 C16 C17 O3 12.7(4)
C18 C16 C17 O4 -166.7(2)
C20 C19 O4 C17 -86.4(3)
C22 C21 O6 C18 172.6(4)
C22 C21 O6A C18 -150.7(10)
Cl1 C11 C12 C13 179.0(2)
O1 C1 C2 C3 4.6(3)
O1 C1 C2 C16 176.5(2)
O1 C5 C6 C7 -179.9(3)
O2 C1 C2 C3 -173.3(3)
O2 C1 C2 C16 -1.3(4)
O2 C1 O1 C5 176.2(2)
O3 C17 O4 C19 -2.9(4)
O5 C18 O6 C21 6.2(6)
O5A C18 O6A C21 -3.3(19)
C1' C2' C3' C4' 7.6(4)
C1' C2' C3' C14' -170.0(2)
C1' C2' C16' C15' 168.7(2)
C1' C2' C16' C17' 48.7(3)
C1' C2' C16' C18' -74.6(3)
C1B C1A O6'A C18' -83(4)
C2' C1' O1' C5' 1.1(4)
C2' C3' C4' C5' -4.5(3)
C2' C3' C4' C9' 175.6(2)
C2' C3' C14' C13' 176.1(3)
C2' C3' C14' C15' -0.5(3)
C2' C16' C17' O3' -144.0(3)
C2' C16' C17' O4' 37.4(3)
C2' C16' C18' O5' -115.8(6)
C2' C16' C18' O5'A -161.2(9)
C2' C16' C18' O6' 45.2(4)
C2' C16' C18' O6'A 73.3(8)
C3' C2' C16' C15' -4.4(3)
C3' C2' C16' C17' -124.4(2)
C3' C2' C16' C18' 112.3(2)
C3' C4' C5' C6' -179.0(3)
C3' C4' C5' O1' 0.1(4)
C3' C4' C9' C8' 178.9(3)
C3' C14' C15' C10' 177.0(2)
C3' C14' C15' C16' -2.4(3)
C4' C3' C14' C13' -1.0(5)
C4' C3' C14' C15' -177.7(2)
C4' C5' C6' C7' 0.3(5)
C4' C5' O1' C1' 1.5(4)
C5' C4' C9' C8' -0.9(4)
C5' C6' C7' C8' -1.6(5)
C6' C5' O1' C1' -179.4(3)
C6' C7' C8' C9' 1.5(5)
C7' C8' C9' C4' -0.3(5)
C9' C4' C5' C6' 0.9(4)
C9' C4' C5' O1' 180.0(2)
C10' C11' C12' C13' -0.4(5)
C10' C15' C16' C2' -175.4(2)
C10' C15' C16' C17' -53.7(3)
C10' C15' C16' C18' 67.1(3)
C11' C10' C15' C14' 0.3(4)
C11' C10' C15' C16' 179.6(2)
C11' C12' C13' C14' 0.5(4)
C12' C13' C14' C3' -176.6(3)
C12' C13' C14' C15' -0.2(4)
C13' C14' C15' C10' -0.2(4)
C13' C14' C15' C16' -179.6(2)
C14' C3' C4' C5' 172.4(2)
C14' C3' C4' C9' -7.4(4)
C14' C15' C16' C2' 4.0(3)
C14' C15' C16' C17' 125.7(2)
C14' C15' C16' C18' -113.5(2)
C15' C10' C11' C12' 0.0(4)
C15' C10' C11' Cl1' -179.8(2)
C15' C16' C17' O3' 102.6(3)
C15' C16' C17' O4' -76.1(3)
C15' C16' C18' O5' -5.2(6)
C15' C16' C18' O5'A -50.5(9)
C15' C16' C18' O6' 155.8(4)
C15' C16' C18' O6'A -176.1(8)
C16' C2' C3' C4' -179.2(2)
C16' C2' C3' C14' 3.2(3)
C16' C17' O4' C19' 179.6(2)
C16' C18' O6' C21' 176.9(9)
C16' C18' O6'A C1A -160(2)
C17' C16' C18' O5' 117.7(6)
C17' C16' C18' O5'A 72.3(9)
C17' C16' C18' O6' -81.4(4)
C17' C16' C18' O6'A -53.3(8)
C18' C16' C17' O3' -19.2(4)
C18' C16' C17' O4' 162.2(2)
C20' C19' O4' C17' 90.7(4)
C22' C21' O6' C18' -77.2(16)
Cl1' C11' C12' C13' 179.4(2)
O1' C1' C2' C3' -5.8(4)
O1' C1' C2' C16' -178.1(2)
O1' C5' C6' C7' -178.8(3)
O2' C1' C2' C3' 171.0(3)
O2' C1' C2' C16' -1.3(5)
O2' C1' O1' C5' -176.0(3)
O3' C17' O4' C19' 1.0(5)
O5' C18' O6' C21' -20.8(12)
O5'A C18' O6'A C1A 77(3)
